data_4088332
loop_
_publ_author_name
'Marchenko, Anatoliy'
'Koidan, Georgyi'
'Hurieva, Anastasiia N.'
'Vlasenko, Yurii'
'Kostyuk, Aleksandr'
'Biffis, Andrea'

_publ_section_title
;
 Chelate Palladium(II) Complexes with Saturated
 N-Phosphanyl-N-Heterocyclic Carbene Ligands: Synthesis and Catalysis
;
_journal_issue 5
_journal_name_full Organometallics
_journal_page_first 762
_journal_paper_doi 10.1021/acs.organomet.5b01019
_journal_volume 35
_journal_year 2016
_chemical_formula_moiety 'C22 H39 Cl2 N2 O1 P1 Pd1 S1'
_chemical_formula_sum 'C22 H39 Cl2 N2 O P Pd S'
_chemical_formula_weight 587.91
_space_group_IT_number 14
_space_group_name_Hall '-P 2yn'
_space_group_name_H-M_alt 'P 1 21/n 1'
_symmetry_cell_setting monoclinic
_symmetry_space_group_name_Hall '-P 2yn'
_symmetry_space_group_name_H-M 'P 1 21/n 1'
_atom_sites_solution_hydrogens difmap
_atom_sites_solution_primary direct
_cell_angle_alpha 90
_cell_angle_beta 101.2660(10)
_cell_angle_gamma 90
_cell_formula_units_Z 4
_cell_length_a 7.5755(2)
_cell_length_b 29.6946(7)
_cell_length_c 12.1841(3)
_cell_measurement_reflns_used 395
_cell_measurement_temperature 173
_cell_measurement_theta_max 26.7
_cell_measurement_theta_min 1.4
_cell_volume 2688.02(12)
_computing_cell_refinement 'Apex2 (Bruker AXS, 2006)'
_computing_data_collection 'Apex2 (Bruker AXS, 2006)'
_computing_data_reduction 'Apex2 (Bruker AXS, 2006)'
_computing_molecular_graphics 'CAMERON (Watkin et al., 1996)'
_computing_publication_material 'CRYSTALS (Betteridge et al., 2003)'
_computing_structure_refinement 'CRYSTALS (Betteridge et al., 2003)'
_computing_structure_solution 'SIR92 (Altomare et al., 1994)'
_diffrn_ambient_temperature 173
_diffrn_measured_fraction_theta_full 0.999
_diffrn_measured_fraction_theta_max 0.995
_diffrn_measurement_device Area
_diffrn_measurement_device_type 'Bruker Apex2'
_diffrn_measurement_method \w/2\q
_diffrn_radiation_monochromator graphite
_diffrn_radiation_type 'Mo K\a'
_diffrn_radiation_wavelength 0.71073
_diffrn_reflns_av_R_equivalents 0.044
_diffrn_reflns_limit_h_max 9
_diffrn_reflns_limit_h_min -9
_diffrn_reflns_limit_k_max 36
_diffrn_reflns_limit_k_min -37
_diffrn_reflns_limit_l_max 15
_diffrn_reflns_limit_l_min -15
_diffrn_reflns_number 24771
_diffrn_reflns_theta_full 26.145
_diffrn_reflns_theta_max 26.679
_diffrn_reflns_theta_min 1.371
_diffrn_standards_number 0
_exptl_absorpt_coefficient_mu 1.043
_exptl_absorpt_correction_T_max 0.81
_exptl_absorpt_correction_T_min 0.69
_exptl_absorpt_correction_type multi-scan
_exptl_absorpt_process_details 'SADABS (Siemens, 1996)'
_exptl_crystal_colour colourless
_exptl_crystal_density_diffrn 1.453
_exptl_crystal_density_method 'not measured'
_exptl_crystal_description prism
_exptl_crystal_F_000 1216
_exptl_crystal_size_max 0.410
_exptl_crystal_size_mid 0.360
_exptl_crystal_size_min 0.200
_refine_diff_density_max 2.16
_refine_diff_density_min -0.78
_refine_ls_extinction_method None
_refine_ls_goodness_of_fit_ref 1.1080
_refine_ls_hydrogen_treatment noref
_refine_ls_matrix_type full
_refine_ls_number_parameters 271
_refine_ls_number_reflns 4566
_refine_ls_number_restraints 0
_refine_ls_R_factor_all 0.0495
_refine_ls_R_factor_gt 0.0409
_refine_ls_shift/su_max 0.0033554
_refine_ls_shift/su_mean 0.0000528
_refine_ls_structure_factor_coef F
_refine_ls_weighting_details
;
 Method, part 1, Chebychev polynomial, (Watkin, 1994, Prince, 1982) 
 [weight] = 1.0/[A~0~*T~0~(x)+A~1~*T~1~(x) ... +A~n-1~]*T~n-1~(x)] 
 where A~i~ are the Chebychev coefficients listed below and x= Fcalc/Fmax 
 Method = Robust Weighting (Prince, 1982) 
 W = [weight] * [1-(deltaF/6*sigmaF)^2^]^2^ 
 A~i~ are: 
 1.13 -1.07 0.622 -0.346 
;
_refine_ls_weighting_scheme calc
_refine_ls_wR_factor_all 0.0370
_refine_ls_wR_factor_gt 0.0349
_refine_ls_wR_factor_ref 0.0342
_reflns_limit_h_max 9
_reflns_limit_h_min -9
_reflns_limit_k_max 37
_reflns_limit_k_min 0
_reflns_limit_l_max 15
_reflns_limit_l_min 0
_reflns_number_gt 4848
_reflns_number_total 5662
_reflns_threshold_expression I>2.0\s(I)
_oxford_diffrn_Wilson_B_factor 1.62
_oxford_diffrn_Wilson_scale 7.01
_oxford_refine_ls_r_factor_ref 0.0375
_oxford_refine_ls_scale 0.3728(4)
_oxford_reflns_number_all 5637
_oxford_reflns_threshold_expression_ref I>3.0\s(I)
_cod_data_source_file om5b01019_si_002.cif
_cod_data_source_block 4
_cod_depositor_comments
;
The following automatic conversions were performed:

data item '_atom_sites_solution_primary' value 'Direct' was changed
to 'direct' in accordance with the
/home/saulius/struct/COD-crude-data/automatic-downloads/DataCite-retrospective/ACS/depositions/lib/dictionaries/cif_core.dic
dictionary named 'cif_core.dic' version 2.4.2 last updated on
2011-04-26.

data item '_symmetry_cell_setting' value 'Monoclinic' was changed to
'monoclinic' in accordance with the
/home/saulius/struct/COD-crude-data/automatic-downloads/DataCite-retrospective/ACS/depositions/lib/dictionaries/cif_core.dic
dictionary named 'cif_core.dic' version 2.4.2 last updated on
2011-04-26.

Automatic conversion script
Id: cif_fix_values 6909 2019-04-08 15:41:33Z antanas 
;
_cod_original_sg_symbol_H-M 'P 1 21/n 1 '
_cod_original_formula_sum 'C22 H39 Cl2 N2 O1 P1 Pd1 S1'
_cod_database_code 4088332

loop_
_symmetry_equiv_pos_as_xyz
x,y,z
-x,-y,-z
-x+1/2,y+1/2,-z+1/2
x+1/2,-y+1/2,z+1/2

loop_
_atom_site_label
_atom_site_type_symbol
_atom_site_fract_x
_atom_site_fract_y
_atom_site_fract_z
_atom_site_U_iso_or_equiv
_atom_site_occupancy
_atom_site_adp_type
Pd1 Pd 0.50421(3) 0.658242(8) 0.415809(19) 0.0171 1.0000 Uani
Cl1 Cl 0.75347(11) 0.70492(3) 0.41063(7) 0.0283 1.0000 Uani
Cl2 Cl 0.65040(11) 0.61887(3) 0.57442(7) 0.0284 1.0000 Uani
S1 S 0.20243(17) 0.43328(4) 0.05395(9) 0.0447 1.0000 Uani
P1 P 0.31985(10) 0.68224(3) 0.26064(6) 0.0173 1.0000 Uani
O1 O 0.0261(5) 0.43182(11) -0.0253(3) 0.0601 1.0000 Uani
N1 N 0.1699(3) 0.64522(9) 0.2986(2) 0.0194 1.0000 Uani
N2 N 0.1683(3) 0.59993(9) 0.4396(2) 0.0185 1.0000 Uani
C1 C 0.2663(4) 0.62828(10) 0.3954(3) 0.0182 1.0000 Uani
C2 C 0.2162(4) 0.57725(11) 0.5452(3) 0.0206 1.0000 Uani
C3 C 0.2133(4) 0.60092(11) 0.6435(3) 0.0231 1.0000 Uani
C4 C 0.2546(5) 0.57737(13) 0.7440(3) 0.0303 1.0000 Uani
C5 C 0.2940(5) 0.53174(13) 0.7478(3) 0.0331 1.0000 Uani
C6 C 0.2974(5) 0.50951(12) 0.6487(3) 0.0283 1.0000 Uani
C7 C 0.2574(4) 0.53100(11) 0.5458(3) 0.0235 1.0000 Uani
C8 C 0.3710(5) 0.66307(12) 0.1256(3) 0.0269 1.0000 Uani
C9 C 0.5384(6) 0.68780(15) 0.1048(3) 0.0404 1.0000 Uani
C10 C 0.2152(6) 0.66937(15) 0.0265(3) 0.0426 1.0000 Uani
C11 C 0.4152(7) 0.61215(13) 0.1414(3) 0.0425 1.0000 Uani
C12 C 0.2240(4) 0.73935(11) 0.2607(3) 0.0224 1.0000 Uani
C13 C 0.0397(6) 0.74453(14) 0.1833(4) 0.0406 1.0000 Uani
C14 C 0.2048(5) 0.74846(13) 0.3811(3) 0.0319 1.0000 Uani
C15 C 0.3583(5) 0.77289(12) 0.2269(3) 0.0344 1.0000 Uani
C16 C -0.0134(4) 0.62597(12) 0.2696(3) 0.0260 1.0000 Uani
C17 C -0.0175(4) 0.59649(12) 0.3725(3) 0.0249 1.0000 Uani
C18 C 0.1703(5) 0.65036(12) 0.6406(3) 0.0335 1.0000 Uani
C19 C 0.2563(5) 0.50590(13) 0.4391(3) 0.0351 1.0000 Uani
C20 C 0.3327(6) 0.50662(18) 0.8579(4) 0.0517 1.0000 Uani
C21 C 0.1798(6) 0.47218(16) 0.1609(4) 0.0489 1.0000 Uani
C22 C 0.2190(8) 0.38342(18) 0.1348(4) 0.0591 1.0000 Uani
H41 H 0.2546 0.5926 0.8102 0.0357 1.0000 Uiso
H61 H 0.3265 0.4790 0.6508 0.0339 1.0000 Uiso
H91 H 0.6304 0.6882 0.1703 0.0601 1.0000 Uiso
H92 H 0.5114 0.7181 0.0808 0.0595 1.0000 Uiso
H93 H 0.5843 0.6725 0.0477 0.0601 1.0000 Uiso
H101 H 0.1063 0.6568 0.0430 0.0639 1.0000 Uiso
H102 H 0.1988 0.7010 0.0110 0.0639 1.0000 Uiso
H103 H 0.2439 0.6546 -0.0372 0.0640 1.0000 Uiso
H111 H 0.4504 0.6004 0.0749 0.0636 1.0000 Uiso
H112 H 0.5121 0.6085 0.2041 0.0636 1.0000 Uiso
H113 H 0.3122 0.5958 0.1554 0.0641 1.0000 Uiso
H131 H 0.0487 0.7408 0.1068 0.0608 1.0000 Uiso
H132 H -0.0069 0.7738 0.1913 0.0606 1.0000 Uiso
H133 H -0.0437 0.7229 0.2020 0.0610 1.0000 Uiso
H141 H 0.1557 0.7782 0.3858 0.0480 1.0000 Uiso
H142 H 0.3206 0.7475 0.4299 0.0477 1.0000 Uiso
H143 H 0.1268 0.7270 0.4055 0.0479 1.0000 Uiso
H151 H 0.3651 0.7689 0.1504 0.0519 1.0000 Uiso
H152 H 0.4748 0.7687 0.2720 0.0521 1.0000 Uiso
H153 H 0.3191 0.8028 0.2382 0.0517 1.0000 Uiso
H161 H -0.0264 0.6087 0.2020 0.0314 1.0000 Uiso
H162 H -0.1046 0.6492 0.2601 0.0317 1.0000 Uiso
H171 H -0.0474 0.5660 0.3521 0.0301 1.0000 Uiso
H172 H -0.1006 0.6081 0.4162 0.0302 1.0000 Uiso
H181 H 0.1747 0.6613 0.7148 0.0502 1.0000 Uiso
H182 H 0.0519 0.6549 0.5981 0.0500 1.0000 Uiso
H183 H 0.2540 0.6666 0.6062 0.0502 1.0000 Uiso
H191 H 0.1353 0.5001 0.3997 0.0531 1.0000 Uiso
H192 H 0.3172 0.5229 0.3919 0.0530 1.0000 Uiso
H193 H 0.3163 0.4777 0.4532 0.0528 1.0000 Uiso
H201 H 0.2432 0.4838 0.8574 0.0781 1.0000 Uiso
H202 H 0.3280 0.5266 0.9185 0.0779 1.0000 Uiso
H203 H 0.4477 0.4925 0.8694 0.0784 1.0000 Uiso
H211 H 0.2863 0.4718 0.2174 0.0727 1.0000 Uiso
H212 H 0.1626 0.5012 0.1284 0.0726 1.0000 Uiso
H213 H 0.0804 0.4643 0.1933 0.0728 1.0000 Uiso
H221 H 0.3304 0.3844 0.1880 0.0886 1.0000 Uiso
H222 H 0.1183 0.3826 0.1721 0.0891 1.0000 Uiso
H223 H 0.2177 0.3581 0.0855 0.0889 1.0000 Uiso

loop_
_atom_site_aniso_label
_atom_site_aniso_U_11
_atom_site_aniso_U_22
_atom_site_aniso_U_33
_atom_site_aniso_U_23
_atom_site_aniso_U_13
_atom_site_aniso_U_12
Pd1 0.01508(11) 0.01804(11) 0.01765(11) 0.00240(10) 0.00212(8) -0.00146(9)
Cl1 0.0210(4) 0.0318(4) 0.0319(4) 0.0029(3) 0.0048(3) -0.0092(3)
Cl2 0.0256(4) 0.0308(4) 0.0259(4) 0.0100(3) -0.0024(3) 0.0002(3)
S1 0.0641(7) 0.0411(6) 0.0297(5) 0.0000(4) 0.0113(5) -0.0065(5)
P1 0.0178(4) 0.0180(4) 0.0159(4) 0.0022(3) 0.0031(3) -0.0011(3)
O1 0.089(3) 0.0428(18) 0.0351(17) 0.0012(14) -0.0201(17) -0.0097(17)
N1 0.0185(12) 0.0194(13) 0.0184(13) 0.0048(10) -0.0016(10) -0.0012(10)
N2 0.0171(12) 0.0187(13) 0.0193(12) 0.0002(10) 0.0030(10) -0.0023(10)
C1 0.0164(14) 0.0195(15) 0.0186(14) -0.0019(12) 0.0037(11) -0.0004(12)
C2 0.0176(14) 0.0217(16) 0.0227(15) 0.0029(13) 0.0042(12) -0.0049(12)
C3 0.0222(16) 0.0229(16) 0.0258(16) 0.0012(13) 0.0084(13) -0.0027(13)
C4 0.0287(17) 0.041(2) 0.0217(16) 0.0011(15) 0.0064(14) -0.0042(16)
C5 0.0271(18) 0.039(2) 0.0329(19) 0.0186(17) 0.0053(15) -0.0071(15)
C6 0.0234(16) 0.0224(17) 0.039(2) 0.0116(15) 0.0049(14) 0.0007(13)
C7 0.0168(14) 0.0220(16) 0.0314(17) 0.0005(14) 0.0038(13) -0.0035(12)
C8 0.0389(19) 0.0229(17) 0.0207(15) -0.0004(13) 0.0105(14) 0.0019(15)
C9 0.041(2) 0.048(2) 0.038(2) 0.0007(18) 0.0224(18) -0.0008(19)
C10 0.055(3) 0.048(3) 0.0212(18) -0.0061(16) -0.0008(17) -0.003(2)
C11 0.069(3) 0.026(2) 0.037(2) -0.0018(17) 0.022(2) 0.0101(19)
C12 0.0252(16) 0.0181(15) 0.0234(16) 0.0027(12) 0.0035(13) 0.0013(12)
C13 0.038(2) 0.034(2) 0.043(2) 0.0054(17) -0.0089(18) 0.0137(17)
C14 0.038(2) 0.0273(19) 0.0326(19) -0.0060(15) 0.0120(16) 0.0005(15)
C15 0.041(2) 0.0206(17) 0.044(2) 0.0047(16) 0.0155(18) -0.0009(15)
C16 0.0205(16) 0.0304(18) 0.0246(16) 0.0010(14) -0.0019(13) -0.0064(14)
C17 0.0168(15) 0.0263(17) 0.0307(17) 0.0037(14) 0.0022(13) -0.0065(13)
C18 0.042(2) 0.0272(19) 0.0316(18) -0.0061(15) 0.0077(16) 0.0051(16)
C19 0.038(2) 0.0258(19) 0.041(2) -0.0071(16) 0.0055(17) 0.0036(16)
C20 0.047(3) 0.068(3) 0.039(2) 0.029(2) 0.006(2) -0.002(2)
C21 0.051(3) 0.048(3) 0.047(3) -0.022(2) 0.008(2) -0.007(2)
C22 0.081(4) 0.048(3) 0.043(3) 0.010(2) -0.001(2) 0.009(3)

loop_
_atom_type_symbol
_atom_type_scat_dispersion_real
_atom_type_scat_dispersion_imag
_atom_type_scat_Cromer_Mann_a1
_atom_type_scat_Cromer_Mann_b1
_atom_type_scat_Cromer_Mann_a2
_atom_type_scat_Cromer_Mann_b2
_atom_type_scat_Cromer_Mann_a3
_atom_type_scat_Cromer_Mann_b3
_atom_type_scat_Cromer_Mann_a4
_atom_type_scat_Cromer_Mann_b4
_atom_type_scat_Cromer_Mann_c
_atom_type_scat_source
C 0.0033 0.0016 2.3100 20.8439 1.0200 10.2075 1.5886 0.5687 0.8650 51.6512 0.2156 'International Tables Vol C 4.2.6.8 and 6.1.1.4'
H 0.0000 0.0000 0.4930 10.5109 0.3229 26.1257 0.1402 3.1424 0.0408 57.7998 0.0030 'International Tables Vol C 4.2.6.8 and 6.1.1.4'
N 0.0061 0.0033 12.2126 0.0057 3.1322 9.8933 2.0125 28.9975 1.1663 0.5826 -11.5290 'International Tables Vol C 4.2.6.8 and 6.1.1.4'
P 0.1023 0.0942 6.4345 1.9067 4.1791 27.1570 1.7800 0.5260 1.4908 68.1645 1.1149 'International Tables Vol C 4.2.6.8 and 6.1.1.4'
Cl 0.1484 0.1585 11.4604 0.0104 7.1964 1.1662 6.2556 18.5194 1.6455 47.7784 -9.5574 'International Tables Vol C 4.2.6.8 and 6.1.1.4'
Pd -0.9988 1.0072 19.3319 0.6987 15.5017 7.9893 5.2954 25.2052 0.6058 76.8986 5.2659 'International Tables Vol C 4.2.6.8 and 6.1.1.4'
S 0.1246 0.1234 6.9053 1.4679 5.2034 22.2151 1.4379 0.2536 1.5863 56.1720 0.8669 'International Tables Vol C 4.2.6.8 and 6.1.1.4'
O 0.0106 0.0060 3.0485 13.2771 2.2868 5.7011 1.5463 0.3239 0.8670 32.9089 0.2508 'International Tables Vol C 4.2.6.8 and 6.1.1.4'

loop_
_geom_angle_atom_site_label_1
_geom_angle_atom_site_label_2
_geom_angle_atom_site_label_3
_geom_angle
_geom_angle_publ_flag
Cl1 Pd1 Cl2 93.65(3) yes
Cl1 Pd1 P1 99.29(3) yes
Cl2 Pd1 P1 166.56(3) yes
Cl1 Pd1 C1 167.43(9) yes
Cl2 Pd1 C1 98.70(9) yes
P1 Pd1 C1 68.55(9) yes
O1 S1 C21 107.0(2) yes
O1 S1 C22 107.1(2) yes
C21 S1 C22 98.2(2) yes
Pd1 P1 N1 84.53(9) yes
Pd1 P1 C8 116.65(12) yes
N1 P1 C8 107.96(15) yes
Pd1 P1 C12 118.24(11) yes
N1 P1 C12 107.98(14) yes
C8 P1 C12 115.71(15) yes
P1 N1 C1 101.5(2) yes
P1 N1 C16 145.8(2) yes
C1 N1 C16 112.7(3) yes
C1 N2 C2 127.4(3) yes
C1 N2 C17 111.8(3) yes
C2 N2 C17 120.5(2) yes
N1 C1 N2 110.1(3) yes
N1 C1 Pd1 105.4(2) yes
N2 C1 Pd1 144.5(2) yes
N2 C2 C3 119.4(3) yes
N2 C2 C7 118.6(3) yes
C3 C2 C7 121.9(3) yes
C2 C3 C4 117.7(3) yes
C2 C3 C18 120.9(3) yes
C4 C3 C18 121.5(3) yes
C3 C4 C5 122.0(3) yes
C3 C4 H41 118.8 no
C5 C4 H41 119.1 no
C4 C5 C6 118.6(3) yes
C4 C5 C20 120.9(4) yes
C6 C5 C20 120.4(4) yes
C5 C6 C7 122.2(3) yes
C5 C6 H61 119.1 no
C7 C6 H61 118.8 no
C2 C7 C6 117.5(3) yes
C2 C7 C19 121.2(3) yes
C6 C7 C19 121.3(3) yes
P1 C8 C9 108.9(2) yes
P1 C8 C10 113.7(3) yes
C9 C8 C10 110.4(3) yes
P1 C8 C11 105.5(2) yes
C9 C8 C11 108.8(3) yes
C10 C8 C11 109.4(3) yes
C8 C9 H91 111.2 no
C8 C9 H92 111.6 no
H91 C9 H92 108.9 no
C8 C9 H93 108.9 no
H91 C9 H93 107.9 no
H92 C9 H93 108.2 no
C8 C10 H101 110.5 no
C8 C10 H102 109.0 no
H101 C10 H102 109.7 no
C8 C10 H103 108.9 no
H101 C10 H103 109.4 no
H102 C10 H103 109.4 no
C8 C11 H111 109.7 no
C8 C11 H112 108.7 no
H111 C11 H112 109.5 no
C8 C11 H113 110.6 no
H111 C11 H113 109.4 no
H112 C11 H113 108.9 no
P1 C12 C13 113.8(2) yes
P1 C12 C14 106.0(2) yes
C13 C12 C14 109.1(3) yes
P1 C12 C15 108.3(2) yes
C13 C12 C15 110.0(3) yes
C14 C12 C15 109.6(3) yes
C12 C13 H131 111.0 no
C12 C13 H132 109.9 no
H131 C13 H132 107.8 no
C12 C13 H133 110.5 no
H131 C13 H133 109.3 no
H132 C13 H133 108.3 no
C12 C14 H141 109.3 no
C12 C14 H142 110.1 no
H141 C14 H142 107.9 no
C12 C14 H143 111.2 no
H141 C14 H143 108.9 no
H142 C14 H143 109.4 no
C12 C15 H151 110.4 no
C12 C15 H152 110.4 no
H151 C15 H152 109.1 no
C12 C15 H153 108.9 no
H151 C15 H153 109.5 no
H152 C15 H153 108.5 no
N1 C16 C17 101.1(2) yes
N1 C16 H161 110.2 no
C17 C16 H161 112.5 no
N1 C16 H162 111.6 no
C17 C16 H162 112.1 no
H161 C16 H162 109.1 no
C16 C17 N2 104.0(2) yes
C16 C17 H171 111.7 no
N2 C17 H171 111.0 no
C16 C17 H172 111.6 no
N2 C17 H172 108.8 no
H171 C17 H172 109.6 no
C3 C18 H181 110.1 no
C3 C18 H182 109.0 no
H181 C18 H182 108.8 no
C3 C18 H183 110.2 no
H181 C18 H183 109.8 no
H182 C18 H183 108.9 no
C7 C19 H191 111.4 no
C7 C19 H192 109.9 no
H191 C19 H192 108.7 no
C7 C19 H193 111.1 no
H191 C19 H193 107.9 no
H192 C19 H193 107.7 no
C5 C20 H201 109.2 no
C5 C20 H202 110.5 no
H201 C20 H202 108.1 no
C5 C20 H203 111.2 no
H201 C20 H203 108.4 no
H202 C20 H203 109.4 no
S1 C21 H211 109.5 no
S1 C21 H212 108.1 no
H211 C21 H212 109.9 no
S1 C21 H213 110.1 no
H211 C21 H213 109.1 no
H212 C21 H213 110.1 no
S1 C22 H221 108.0 no
S1 C22 H222 108.0 no
H221 C22 H222 110.8 no
S1 C22 H223 108.4 no
H221 C22 H223 110.3 no
H222 C22 H223 111.3 no

loop_
_geom_bond_atom_site_label_1
_geom_bond_atom_site_label_2
_geom_bond_distance
_geom_bond_publ_flag
Pd1 Cl1 2.3531(8) yes
Pd1 Cl2 2.3435(8) yes
Pd1 P1 2.2363(8) yes
Pd1 C1 1.981(3) yes
S1 O1 1.488(3) yes
S1 C21 1.775(4) yes
S1 C22 1.769(5) yes
P1 N1 1.708(3) yes
P1 C8 1.852(3) yes
P1 C12 1.845(3) yes
N1 C1 1.357(4) yes
N1 C16 1.479(4) yes
N2 C1 1.307(4) yes
N2 C2 1.435(4) yes
N2 C17 1.486(4) yes
C2 C3 1.393(5) yes
C2 C7 1.408(5) yes
C3 C4 1.391(5) yes
C3 C18 1.503(5) yes
C4 C5 1.386(6) yes
C4 H41 0.926 no
C5 C6 1.381(6) yes
C5 C20 1.513(5) yes
C6 C7 1.386(5) yes
C6 H61 0.933 no
C7 C19 1.497(5) yes
C8 C9 1.528(5) yes
C8 C10 1.526(5) yes
C8 C11 1.552(5) yes
C9 H91 0.952 no
C9 H92 0.955 no
C9 H93 0.952 no
C10 H101 0.962 no
C10 H102 0.960 no
C10 H103 0.954 no
C11 H111 0.967 no
C11 H112 0.956 no
C11 H113 0.963 no
C12 C13 1.533(5) yes
C12 C14 1.526(5) yes
C12 C15 1.536(5) yes
C13 H131 0.954 no
C13 H132 0.950 no
C13 H133 0.960 no
C14 H141 0.965 no
C14 H142 0.959 no
C14 H143 0.956 no
C15 H151 0.951 no
C15 H152 0.952 no
C15 H153 0.955 no
C16 C17 1.535(5) yes
C16 H161 0.958 no
C16 H162 0.968 no
C17 H171 0.956 no
C17 H172 0.963 no
C18 H181 0.955 no
C18 H182 0.953 no
C18 H183 0.957 no
C19 H191 0.963 no
C19 H192 0.949 no
C19 H193 0.951 no
C20 H201 0.957 no
C20 H202 0.952 no
C20 H203 0.952 no
C21 H211 0.953 no
C21 H212 0.948 no
C21 H213 0.946 no
C22 H221 0.959 no
C22 H222 0.962 no
C22 H223 0.960 no

loop_
_geom_hbond_atom_site_label_D
_geom_hbond_atom_site_label_H
_geom_hbond_atom_site_label_A
_geom_hbond_site_symmetry_A
_geom_hbond_angle_DHA
_geom_hbond_distance_DH
_geom_hbond_distance_HA
_geom_hbond_distance_DA
_geom_hbond_publ_flag
C16 H161 O1 2_565 173.3(2) 0.958 2.467 3.421(6) yes
